data_7134934
loop_
_publ_author_name
'Groth, Lucie J.'
'Bockfeld, Dirk'
'Tamm, Matthias'

_publ_section_title
;
 Heavy alkali metal complexes of N-heterocyclic carbenes.
;
_journal_issue 81
_journal_name_full 'Chemical communications (Cambridge, England)'
_journal_page_first 15806
_journal_page_last 15809
_journal_paper_doi 10.1039/d5cc04534g
_journal_volume 61
_journal_year 2025
_chemical_formula_moiety 'C53 H51 B F15 N2 Na O2 [+ 0.5 (C6 H5 Cl)]'
_chemical_formula_sum 'C56 H53.5 B Cl0.5 F15 N2 Na O2'
_chemical_formula_weight 1123.03
_space_group_crystal_system monoclinic
_space_group_IT_number 14
_space_group_name_Hall '-P 2ybc'
_space_group_name_H-M_alt 'P 1 21/c 1'
_atom_sites_solution_hydrogens geom
_atom_sites_solution_primary iterative
_atom_sites_solution_secondary difmap
_audit_creation_method SHELXL-2018/3
_audit_update_record
;
2025-08-06 deposited with the CCDC.	2025-09-02 downloaded from the CCDC.
;
_cell_angle_alpha 90
_cell_angle_beta 95.631(2)
_cell_angle_gamma 90
_cell_formula_units_Z 4
_cell_length_a 10.4137(2)
_cell_length_b 21.3940(4)
_cell_length_c 23.4007(6)
_cell_measurement_reflns_used 16741
_cell_measurement_temperature 100(2)
_cell_measurement_theta_max 74.1340
_cell_measurement_theta_min 2.8010
_cell_volume 5188.30(19)
_computing_cell_refinement 'CrysAlisPro 1.171.43.119a (Rigaku OD, 2024)'
_computing_data_collection 'CrysAlisPro system (CCD 43.104a 64-bit (release 22-12-2023))'
_computing_data_reduction 'CrysAlisPro 1.171.43.119a (Rigaku OD, 2024)'
_computing_publication_material 'OLEX2 v1.3 (O. V. Dolomanov et al., J. Appl. Cryst., 2009, 42, 339-341)'
_computing_structure_refinement 'SHELXL-2018/3 (G. M. Sheldrick, Acta Cryst., 2015, C71, 3-8)'
_computing_structure_solution 'SHELXT 2018/2 (G. M. Sheldrick, Acta Cryst., 2015, A71, 3-8)'
_diffrn_ambient_environment N~2~
_diffrn_ambient_temperature 100(2)
_diffrn_detector 'Hybrid Pixel Array Detector'
_diffrn_detector_area_resol_mean 10.0000
_diffrn_detector_type HyPix
_diffrn_measured_fraction_theta_full 0.998
_diffrn_measured_fraction_theta_max 0.975
_diffrn_measurement_device 'four-circle diffractometer'
_diffrn_measurement_device_type 'XtaLAB Synergy, Single source at home/near, HyPix'
_diffrn_measurement_method '\w scans'
_diffrn_radiation_monochromator mirror
_diffrn_radiation_probe x-ray
_diffrn_radiation_type 'Cu K\a'
_diffrn_radiation_wavelength 1.54184
_diffrn_reflns_av_R_equivalents 0.0729
_diffrn_reflns_av_unetI/netI 0.0454
_diffrn_reflns_Laue_measured_fraction_full 0.998
_diffrn_reflns_Laue_measured_fraction_max 0.975
_diffrn_reflns_limit_h_max 13
_diffrn_reflns_limit_h_min -13
_diffrn_reflns_limit_k_max 27
_diffrn_reflns_limit_k_min -26
_diffrn_reflns_limit_l_max 29
_diffrn_reflns_limit_l_min -27
_diffrn_reflns_number 68923
_diffrn_reflns_point_group_measured_fraction_full 0.998
_diffrn_reflns_point_group_measured_fraction_max 0.975
_diffrn_reflns_theta_full 67.684
_diffrn_reflns_theta_max 76.842
_diffrn_reflns_theta_min 2.805
_diffrn_source 'micro-focus sealed X-ray tube'
_diffrn_source_type 'PhotonJet (Cu) X-ray Source'
_exptl_absorpt_coefficient_mu 1.372
_exptl_absorpt_correction_T_max 1.000
_exptl_absorpt_correction_T_min 0.874
_exptl_absorpt_correction_type gaussian
_exptl_absorpt_process_details
;
CrysAlisPro 1.171.43.119a (Rigaku Oxford Diffraction, 2024)
Numerical absorption correction based on gaussian integration over
a multifaceted crystal model
Empirical absorption correction using spherical harmonics,
implemented in SCALE3 ABSPACK scaling algorithm.
;
_exptl_crystal_colour colourless
_exptl_crystal_density_diffrn 1.438
_exptl_crystal_description needle
_exptl_crystal_F_000 2316
_exptl_crystal_size_max 0.080
_exptl_crystal_size_mid 0.050
_exptl_crystal_size_min 0.040
_refine_diff_density_max 0.686
_refine_diff_density_min -0.424
_refine_diff_density_rms 0.056
_refine_ls_extinction_method none
_refine_ls_goodness_of_fit_ref 1.025
_refine_ls_hydrogen_treatment constr
_refine_ls_matrix_type full
_refine_ls_number_parameters 703
_refine_ls_number_reflns 10667
_refine_ls_number_restraints 30
_refine_ls_restrained_S_all 1.024
_refine_ls_R_factor_all 0.0775
_refine_ls_R_factor_gt 0.0533
_refine_ls_shift/su_max 0.001
_refine_ls_shift/su_mean 0.000
_refine_ls_structure_factor_coef Fsqd
_refine_ls_weighting_details 'w=1/[\s^2^(Fo^2^)+(0.0651P)^2^+4.0296P] where P=(Fo^2^+2Fc^2^)/3'
_refine_ls_weighting_scheme calc
_refine_ls_wR_factor_gt 0.1313
_refine_ls_wR_factor_ref 0.1451
_reflns_Friedel_coverage 0.000
_reflns_number_gt 7783
_reflns_number_total 10667
_reflns_threshold_expression 'I > 2\s(I)'
_cod_data_source_file d5cc04534g2.cif
_cod_data_source_block lgr17db
_cod_depositor_comments 'Adding full bibliography for 7134934--7134942.cif.'
_cod_original_sg_symbol_H-M 'P 21/c'
_cod_original_formula_sum 'C56 H53.50 B Cl0.50 F15 N2 Na O2'
_cod_database_code 7134934
_shelx_shelxl_version_number 2018/3
_shelx_space_group_comment
;
The symmetry employed for this shelxl refinement is uniquely defined
by the following loop, which should always be used as a source of
symmetry information in preference to the above space-group names.
They are only intended as comments.
;
_shelx_estimated_absorpt_t_min 0.898
_shelx_estimated_absorpt_t_max 0.947
_oxdiff_exptl_absorpt_empirical_full_min 0.731
_oxdiff_exptl_absorpt_empirical_full_max 2.248
_oxdiff_exptl_absorpt_empirical_details
;
Empirical correction (ABSPACK) includes:
- Absorption correction using spherical harmonics
- Frame scaling
- Detector area scaling
;
_smtbx_masks_void_probe_radius 1.2
_smtbx_masks_void_truncation_radius 1.2
_smtbx_masks_special_details
;
A solvent mask was calculated and 114 electrons were 
found in a volume of 324\%A^3^ in 1 void per unit cell. 
This is consistent with the presence of 
0.5[C6H5Cl] per formula unit 
which account for 116 electrons 
per unit cell.
;

loop_
_space_group_symop_operation_xyz
'x, y, z'
'-x, y+1/2, -z+1/2'
'-x, -y, -z'
'x, -y-1/2, z-1/2'

loop_
_atom_site_label
_atom_site_type_symbol
_atom_site_fract_x
_atom_site_fract_y
_atom_site_fract_z
_atom_site_U_iso_or_equiv
_atom_site_adp_type
_atom_site_occupancy
_atom_site_site_symmetry_order
_atom_site_calc_flag
_atom_site_refinement_flags_posn
_atom_site_refinement_flags_adp
_atom_site_refinement_flags_occupancy
_atom_site_disorder_assembly
_atom_site_disorder_group
Na1 Na 0.56512(11) 0.73839(5) 0.89147(5) 0.0412(3) Uani 1 1 d . . . . .
F1 F 0.59326(12) 0.46195(6) 0.85168(6) 0.0266(3) Uani 1 1 d . . . . .
F2 F 0.65070(14) 0.38574(7) 0.93964(6) 0.0322(3) Uani 1 1 d . . . . .
F3 F 0.89212(15) 0.33722(7) 0.96061(6) 0.0352(3) Uani 1 1 d . . . . .
F4 F 1.07950(14) 0.37391(7) 0.89444(6) 0.0370(3) Uani 1 1 d . . . . .
F5 F 1.02686(12) 0.45005(7) 0.80674(6) 0.0316(3) Uani 1 1 d . . . . .
F6 F 0.78197(13) 0.37349(6) 0.73760(6) 0.0318(3) Uani 1 1 d . . . . .
F7 F 0.60378(15) 0.29517(7) 0.68976(7) 0.0377(4) Uani 1 1 d . . . . .
F8 F 0.36260(14) 0.33555(7) 0.65622(7) 0.0385(4) Uani 1 1 d . . . . .
F9 F 0.29596(14) 0.45601(8) 0.67928(8) 0.0449(4) Uani 1 1 d . . . . .
F10 F 0.46943(13) 0.53536(6) 0.72640(7) 0.0348(3) Uani 1 1 d . . . . .
F11 F 0.76869(18) 0.45587(10) 0.64121(7) 0.0599(6) Uani 1 1 d . . . . .
F12 F 0.9497(2) 0.48136(13) 0.57501(8) 0.0831(8) Uani 1 1 d . . . . .
F13 F 1.15152(16) 0.55691(9) 0.61107(7) 0.0526(5) Uani 1 1 d . . . . .
F14 F 1.17217(13) 0.60109(7) 0.72077(7) 0.0391(4) Uani 1 1 d . . . . .
F15 F 0.99385(12) 0.57493(7) 0.79005(6) 0.0314(3) Uani 1 1 d . . . . .
O1 O 0.7044(2) 0.76660(12) 0.97157(9) 0.0559(6) Uani 1 1 d . . . . .
O2 O 0.4008(2) 0.78035(11) 0.94219(11) 0.0574(6) Uani 1 1 d . . . . .
N1 N 0.65746(17) 0.60871(8) 0.82303(8) 0.0197(4) Uani 1 1 d . . . . .
N2 N 0.66196(17) 0.67690(8) 0.75683(8) 0.0207(4) Uani 1 1 d . . . . .
C1 C 0.6306(2) 0.67012(10) 0.81116(10) 0.0225(4) Uani 1 1 d . . . . .
C2 C 0.70823(19) 0.57655(10) 0.77725(9) 0.0205(4) Uani 1 1 d . . . . .
C3 C 0.7106(2) 0.62175(10) 0.73654(10) 0.0219(4) Uani 1 1 d . . . . .
H3 H 0.740829 0.616375 0.699854 0.026 Uiso 1 1 calc R U . . .
C4 C 0.6354(2) 0.58915(10) 0.88026(9) 0.0222(4) Uani 1 1 d . . . . .
C5 C 0.7409(2) 0.58509(10) 0.92234(10) 0.0250(5) Uani 1 1 d . . . . .
C6 C 0.7148(3) 0.57385(12) 0.97872(11) 0.0329(5) Uani 1 1 d . . . . .
H6 H 0.784406 0.569579 1.007892 0.039 Uiso 1 1 calc R U . . .
C7 C 0.5894(3) 0.56880(13) 0.99298(11) 0.0374(6) Uani 1 1 d . . . . .
H7 H 0.573326 0.562221 1.031794 0.045 Uiso 1 1 calc R U . . .
C8 C 0.4876(3) 0.57334(13) 0.95074(11) 0.0347(6) Uani 1 1 d . . . . .
H8 H 0.401928 0.569683 0.961057 0.042 Uiso 1 1 calc R U . . .
C9 C 0.5070(2) 0.58308(11) 0.89370(10) 0.0262(5) Uani 1 1 d . . . . .
C10 C 0.8777(2) 0.59664(11) 0.90746(10) 0.0276(5) Uani 1 1 d . . . . .
H10 H 0.880560 0.585963 0.865999 0.033 Uiso 1 1 calc R U . . .
C11 C 0.9767(3) 0.55599(12) 0.94211(12) 0.0350(6) Uani 1 1 d . . . . .
H11A H 1.059504 0.558693 0.925642 0.052 Uiso 1 1 calc R U . . .
H11B H 0.947018 0.512501 0.941025 0.052 Uiso 1 1 calc R U . . .
H11C H 0.987421 0.570588 0.981988 0.052 Uiso 1 1 calc R U . . .
C12 C 0.9125(2) 0.66536(12) 0.91495(12) 0.0325(5) Uani 1 1 d . . . . .
H12A H 0.915068 0.676619 0.955641 0.049 Uiso 1 1 calc R U . . .
H12B H 0.847538 0.690897 0.892591 0.049 Uiso 1 1 calc R U . . .
H12C H 0.997307 0.672852 0.901451 0.049 Uiso 1 1 calc R U . . .
C13 C 0.3916(2) 0.58602(11) 0.84845(11) 0.0287(5) Uani 1 1 d . . . . .
H13 H 0.424880 0.592932 0.810301 0.034 Uiso 1 1 calc R U . . .
C14 C 0.3161(2) 0.52429(12) 0.84545(13) 0.0376(6) Uani 1 1 d . . . . .
H14A H 0.373186 0.490091 0.836232 0.056 Uiso 1 1 calc R U . . .
H14B H 0.243468 0.527220 0.815588 0.056 Uiso 1 1 calc R U . . .
H14C H 0.283420 0.516130 0.882609 0.056 Uiso 1 1 calc R U . . .
C15 C 0.3002(3) 0.63999(13) 0.85897(13) 0.0390(6) Uani 1 1 d . . . . .
H15A H 0.347651 0.679582 0.859496 0.059 Uiso 1 1 calc R U . . .
H15B H 0.265214 0.633962 0.895952 0.059 Uiso 1 1 calc R U . . .
H15C H 0.229287 0.640979 0.828182 0.059 Uiso 1 1 calc R U . . .
C16 C 0.6548(2) 0.73529(10) 0.72621(10) 0.0226(4) Uani 1 1 d . . . . .
C17 C 0.5419(2) 0.74951(11) 0.69106(10) 0.0262(5) Uani 1 1 d . . . . .
C18 C 0.5393(3) 0.80557(12) 0.66083(11) 0.0332(6) Uani 1 1 d . . . . .
H18 H 0.464776 0.816188 0.636026 0.040 Uiso 1 1 calc R U . . .
C19 C 0.6431(3) 0.84608(12) 0.66620(12) 0.0363(6) Uani 1 1 d . . . . .
H19 H 0.639541 0.884004 0.644987 0.044 Uiso 1 1 calc R U . . .
C20 C 0.7519(3) 0.83162(12) 0.70227(11) 0.0332(5) Uani 1 1 d . . . . .
H20 H 0.821741 0.860353 0.706468 0.040 Uiso 1 1 calc R U . . .
C21 C 0.7608(2) 0.77561(11) 0.73259(10) 0.0271(5) Uani 1 1 d . . . . .
C22 C 0.4276(2) 0.70455(12) 0.68399(11) 0.0299(5) Uani 1 1 d . . . . .
H22 H 0.425001 0.681412 0.720993 0.036 Uiso 1 1 calc R U . . .
C23 C 0.4442(3) 0.65676(13) 0.63722(13) 0.0384(6) Uani 1 1 d . . . . .
H23A H 0.446153 0.678205 0.600313 0.058 Uiso 1 1 calc R U . . .
H23B H 0.371911 0.627249 0.634828 0.058 Uiso 1 1 calc R U . . .
H23C H 0.525309 0.634012 0.646380 0.058 Uiso 1 1 calc R U . . .
C24 C 0.2983(3) 0.73797(14) 0.67108(13) 0.0415(6) Uani 1 1 d . . . . .
H24A H 0.288300 0.769371 0.700805 0.062 Uiso 1 1 calc R U . . .
H24B H 0.228009 0.707466 0.670590 0.062 Uiso 1 1 calc R U . . .
H24C H 0.295721 0.758508 0.633546 0.062 Uiso 1 1 calc R U . . .
C25 C 0.8851(2) 0.75817(13) 0.76903(12) 0.0353(6) Uani 1 1 d . . . . .
H25 H 0.865972 0.722078 0.794008 0.042 Uiso 1 1 calc R U . . .
C26 C 0.9870(3) 0.73707(15) 0.73001(15) 0.0485(7) Uani 1 1 d . . . . .
H26A H 0.952845 0.702250 0.705890 0.073 Uiso 1 1 calc R U . . .
H26B H 1.064853 0.723497 0.753664 0.073 Uiso 1 1 calc R U . . .
H26C H 1.008329 0.771992 0.705538 0.073 Uiso 1 1 calc R U . . .
C27 C 0.9383(3) 0.81118(17) 0.80771(14) 0.0508(8) Uani 1 1 d . . . . .
H27A H 0.962781 0.846181 0.784051 0.076 Uiso 1 1 calc R U . . .
H27B H 1.014187 0.796506 0.832079 0.076 Uiso 1 1 calc R U . . .
H27C H 0.872065 0.824999 0.831935 0.076 Uiso 1 1 calc R U . . .
C28 C 0.8068(2) 0.46366(10) 0.82481(10) 0.0221(4) Uani 1 1 d . . . . .
C29 C 0.7179(2) 0.44364(10) 0.86144(10) 0.0231(5) Uani 1 1 d . . . . .
C30 C 0.7435(2) 0.40299(11) 0.90671(10) 0.0256(5) Uani 1 1 d . . . . .
C31 C 0.8658(2) 0.37823(10) 0.91754(10) 0.0272(5) Uani 1 1 d . . . . .
C32 C 0.9589(2) 0.39645(11) 0.88341(10) 0.0269(5) Uani 1 1 d . . . . .
C33 C 0.9286(2) 0.43761(10) 0.83867(10) 0.0236(5) Uani 1 1 d . . . . .
C34 C 0.6370(2) 0.45902(10) 0.73591(10) 0.0223(4) Uani 1 1 d . . . . .
C35 C 0.6613(2) 0.39644(11) 0.72542(10) 0.0249(5) Uani 1 1 d . . . . .
C36 C 0.5719(2) 0.35489(11) 0.70046(10) 0.0274(5) Uani 1 1 d . . . . .
C37 C 0.4490(2) 0.37516(12) 0.68396(10) 0.0284(5) Uani 1 1 d . . . . .
C38 C 0.4171(2) 0.43577(12) 0.69417(11) 0.0298(5) Uani 1 1 d . . . . .
C39 C 0.5102(2) 0.47649(11) 0.71944(10) 0.0253(5) Uani 1 1 d . . . . .
C40 C 0.8687(2) 0.51325(10) 0.72115(10) 0.0240(5) Uani 1 1 d . . . . .
C41 C 0.8662(3) 0.49183(13) 0.66543(12) 0.0368(6) Uani 1 1 d . . . . .
C42 C 0.9591(3) 0.50527(16) 0.62842(12) 0.0469(7) Uani 1 1 d . . . . .
C43 C 1.0620(3) 0.54269(13) 0.64650(12) 0.0376(6) Uani 1 1 d . . . . .
C44 C 1.0708(2) 0.56491(11) 0.70145(11) 0.0291(5) Uani 1 1 d . . . . .
C45 C 0.9765(2) 0.55047(11) 0.73684(10) 0.0249(5) Uani 1 1 d . . . . .
C46 C 0.8101(4) 0.81035(18) 0.97609(15) 0.0590(9) Uani 1 1 d . . . . .
H46A H 0.778817 0.853133 0.966457 0.071 Uiso 1 1 calc R U . . .
H46B H 0.874923 0.798627 0.949767 0.071 Uiso 1 1 calc R U . . .
C47 C 0.8680(4) 0.8070(3) 1.03824(19) 0.0921(16) Uani 1 1 d . . . . .
H47A H 0.942684 0.778153 1.042272 0.111 Uiso 1 1 calc R U . . .
H47B H 0.896541 0.848803 1.052395 0.111 Uiso 1 1 calc R U . . .
C48 C 0.7634(5) 0.7835(2) 1.06985(17) 0.0757(12) Uani 1 1 d . . . . .
H48A H 0.709620 0.818281 1.082071 0.091 Uiso 1 1 calc R U . . .
H48B H 0.797946 0.759577 1.104179 0.091 Uiso 1 1 calc R U . . .
C49 C 0.6869(4) 0.7419(2) 1.02735(15) 0.0648(10) Uani 1 1 d . . . . .
H49A H 0.718759 0.698374 1.030881 0.078 Uiso 1 1 calc R U . . .
H49B H 0.594457 0.742444 1.033961 0.078 Uiso 1 1 calc R U . . .
C50 C 0.4028(4) 0.84393(17) 0.95742(19) 0.0704(11) Uani 1 1 d . . . . .
H50A H 0.420997 0.870927 0.924812 0.084 Uiso 0.664(8) 1 calc R U P A 1
H50B H 0.466878 0.852418 0.990611 0.084 Uiso 0.664(8) 1 calc R U P A 1
H50C H 0.412782 0.869120 0.922642 0.084 Uiso 0.336(8) 1 calc R U P A 2
H50D H 0.479421 0.851695 0.985003 0.084 Uiso 0.336(8) 1 calc R U P A 2
C51 C 0.2591(9) 0.8529(4) 0.9736(4) 0.076(2) Uani 0.664(8) 1 d . U P A 1
H51A H 0.257560 0.881826 1.006552 0.091 Uiso 0.664(8) 1 calc R U P A 1
H51B H 0.203819 0.870362 0.940589 0.091 Uiso 0.664(8) 1 calc R U P A 1
C51A C 0.2894(11) 0.8654(5) 0.9827(5) 0.040(3) Uani 0.336(8) 1 d . U P A 2
H51C H 0.272326 0.910259 0.974756 0.048 Uiso 0.336(8) 1 calc R U P A 2
H51D H 0.296471 0.858071 1.024623 0.048 Uiso 0.336(8) 1 calc R U P A 2
C52 C 0.2148(5) 0.7930(3) 0.9880(3) 0.0584(16) Uani 0.664(8) 1 d . U P A 1
H52A H 0.139063 0.780679 0.961514 0.070 Uiso 0.664(8) 1 calc R U P A 1
H52B H 0.189671 0.792821 1.027749 0.070 Uiso 0.664(8) 1 calc R U P A 1
C52A C 0.1866(18) 0.8238(9) 0.9509(8) 0.104(6) Uani 0.336(8) 1 d . U P A 2
H52C H 0.117236 0.813662 0.975497 0.125 Uiso 0.336(8) 1 calc R U P A 2
H52D H 0.148084 0.844009 0.915241 0.125 Uiso 0.336(8) 1 calc R U P A 2
C53 C 0.3247(6) 0.7489(3) 0.9828(3) 0.0631(18) Uani 0.664(8) 1 d . . P A 1
H53A H 0.375826 0.742768 1.020298 0.076 Uiso 0.664(8) 1 calc R U P A 1
H53B H 0.293350 0.707839 0.967769 0.076 Uiso 0.664(8) 1 calc R U P A 1
C53A C 0.2550(16) 0.7711(8) 0.9389(8) 0.095(5) Uani 0.336(8) 1 d . U P A 2
H53C H 0.224057 0.756418 0.899874 0.114 Uiso 0.336(8) 1 calc R U P A 2
H53D H 0.236301 0.737748 0.966286 0.114 Uiso 0.336(8) 1 calc R U P A 2
B1 B 0.7551(2) 0.50417(12) 0.76619(11) 0.0227(5) Uani 1 1 d . . . . .

loop_
_atom_site_aniso_label
_atom_site_aniso_U_11
_atom_site_aniso_U_22
_atom_site_aniso_U_33
_atom_site_aniso_U_23
_atom_site_aniso_U_13
_atom_site_aniso_U_12
Na1 0.0491(6) 0.0379(6) 0.0370(6) -0.0047(5) 0.0069(5) 0.0057(5)
F1 0.0189(6) 0.0281(7) 0.0326(7) 0.0018(6) 0.0011(5) -0.0015(5)
F2 0.0343(7) 0.0349(8) 0.0274(7) 0.0030(6) 0.0036(6) -0.0079(6)
F3 0.0463(9) 0.0285(7) 0.0285(7) 0.0083(6) -0.0088(6) 0.0003(6)
F4 0.0310(8) 0.0393(8) 0.0391(8) 0.0053(7) -0.0045(6) 0.0144(6)
F5 0.0215(6) 0.0346(7) 0.0390(8) 0.0058(6) 0.0045(6) 0.0073(6)
F6 0.0239(7) 0.0258(7) 0.0447(8) -0.0089(6) -0.0022(6) 0.0049(5)
F7 0.0388(8) 0.0242(7) 0.0488(9) -0.0103(6) -0.0016(7) -0.0021(6)
F8 0.0321(8) 0.0376(8) 0.0442(9) -0.0079(7) -0.0043(7) -0.0118(6)
F9 0.0232(7) 0.0449(9) 0.0630(11) -0.0062(8) -0.0148(7) 0.0018(6)
F10 0.0257(7) 0.0252(7) 0.0510(9) -0.0044(6) -0.0091(6) 0.0058(5)
F11 0.0601(11) 0.0894(14) 0.0321(9) -0.0213(9) 0.0144(8) -0.0462(10)
F12 0.0808(15) 0.134(2) 0.0391(11) -0.0334(12) 0.0299(10) -0.0594(15)
F13 0.0423(9) 0.0727(12) 0.0456(10) 0.0029(9) 0.0190(8) -0.0171(8)
F14 0.0235(7) 0.0433(9) 0.0505(9) -0.0007(7) 0.0042(6) -0.0098(6)
F15 0.0228(7) 0.0374(8) 0.0337(8) -0.0080(6) 0.0014(6) -0.0046(6)
O1 0.0560(14) 0.0689(15) 0.0419(12) -0.0044(11) 0.0002(10) 0.0077(11)
O2 0.0580(14) 0.0489(13) 0.0687(15) -0.0185(11) 0.0233(12) -0.0105(11)
N1 0.0185(8) 0.0193(9) 0.0206(9) 0.0030(7) -0.0007(7) -0.0009(7)
N2 0.0188(9) 0.0177(9) 0.0253(10) 0.0027(7) 0.0008(7) 0.0001(7)
C1 0.0204(10) 0.0215(10) 0.0250(11) 0.0019(9) -0.0011(9) 0.0004(8)
C2 0.0169(10) 0.0201(10) 0.0239(11) 0.0003(8) -0.0008(8) -0.0017(8)
C3 0.0209(10) 0.0221(10) 0.0229(11) -0.0007(9) 0.0026(8) -0.0001(8)
C4 0.0239(11) 0.0195(10) 0.0224(11) 0.0002(8) -0.0010(9) -0.0017(8)
C5 0.0290(12) 0.0197(11) 0.0251(11) 0.0012(9) -0.0037(9) -0.0012(9)
C6 0.0379(14) 0.0353(13) 0.0239(12) 0.0033(10) -0.0048(10) -0.0051(11)
C7 0.0460(15) 0.0424(15) 0.0245(13) 0.0048(11) 0.0061(11) -0.0105(12)
C8 0.0328(13) 0.0411(15) 0.0308(13) 0.0028(11) 0.0064(11) -0.0093(11)
C9 0.0253(11) 0.0258(11) 0.0274(12) 0.0003(9) 0.0025(9) -0.0042(9)
C10 0.0244(11) 0.0305(12) 0.0265(12) -0.0002(10) -0.0040(9) -0.0006(9)
C11 0.0332(13) 0.0312(13) 0.0376(14) -0.0046(11) -0.0113(11) 0.0050(10)
C12 0.0261(12) 0.0310(13) 0.0393(14) 0.0070(11) -0.0024(10) -0.0026(10)
C13 0.0229(11) 0.0303(12) 0.0325(13) 0.0004(10) 0.0004(10) -0.0035(9)
C14 0.0223(12) 0.0332(13) 0.0559(17) -0.0009(12) -0.0034(11) -0.0030(10)
C15 0.0344(14) 0.0328(14) 0.0487(17) -0.0022(12) -0.0018(12) -0.0003(11)
C16 0.0252(11) 0.0188(10) 0.0241(11) 0.0033(9) 0.0044(9) 0.0017(8)
C17 0.0274(12) 0.0243(11) 0.0269(12) 0.0030(9) 0.0026(9) 0.0038(9)
C18 0.0334(13) 0.0304(13) 0.0355(14) 0.0099(11) 0.0024(11) 0.0087(10)
C19 0.0483(16) 0.0224(12) 0.0393(15) 0.0089(11) 0.0094(12) 0.0030(11)
C20 0.0386(14) 0.0255(12) 0.0360(14) 0.0042(10) 0.0069(11) -0.0063(10)
C21 0.0275(12) 0.0246(11) 0.0294(12) 0.0033(9) 0.0034(10) -0.0018(9)
C22 0.0280(12) 0.0314(13) 0.0293(12) 0.0061(10) -0.0021(10) -0.0007(10)
C23 0.0335(14) 0.0334(14) 0.0464(16) -0.0016(12) -0.0060(12) 0.0002(11)
C24 0.0284(13) 0.0469(16) 0.0478(17) 0.0007(13) -0.0031(12) 0.0034(11)
C25 0.0262(12) 0.0397(14) 0.0391(14) 0.0081(12) -0.0009(11) -0.0083(10)
C26 0.0349(15) 0.0487(17) 0.061(2) 0.0007(15) 0.0018(14) 0.0076(13)
C27 0.0296(14) 0.071(2) 0.0506(18) -0.0123(16) -0.0029(13) -0.0094(14)
C28 0.0214(11) 0.0190(10) 0.0251(11) -0.0024(9) -0.0015(9) 0.0000(8)
C29 0.0190(10) 0.0206(10) 0.0287(12) -0.0028(9) -0.0025(9) -0.0015(8)
C30 0.0291(12) 0.0235(11) 0.0239(11) -0.0014(9) 0.0010(9) -0.0065(9)
C31 0.0358(13) 0.0194(11) 0.0242(11) 0.0009(9) -0.0084(10) 0.0003(9)
C32 0.0224(11) 0.0247(11) 0.0320(12) -0.0031(9) -0.0056(9) 0.0061(9)
C33 0.0221(11) 0.0230(11) 0.0254(11) -0.0019(9) 0.0006(9) 0.0012(8)
C34 0.0216(10) 0.0223(11) 0.0226(11) 0.0003(9) 0.0011(9) -0.0008(8)
C35 0.0207(11) 0.0262(11) 0.0268(12) -0.0012(9) -0.0020(9) 0.0012(9)
C36 0.0312(12) 0.0212(11) 0.0295(12) -0.0043(9) 0.0018(10) -0.0032(9)
C37 0.0256(12) 0.0307(12) 0.0278(12) -0.0031(10) -0.0031(9) -0.0114(9)
C38 0.0208(11) 0.0337(13) 0.0333(13) 0.0009(10) -0.0059(10) -0.0005(9)
C39 0.0233(11) 0.0225(11) 0.0293(12) -0.0002(9) -0.0005(9) 0.0010(9)
C40 0.0231(11) 0.0214(11) 0.0274(12) 0.0001(9) 0.0011(9) 0.0008(8)
C41 0.0344(14) 0.0441(15) 0.0322(14) -0.0063(11) 0.0049(11) -0.0152(11)
C42 0.0466(17) 0.065(2) 0.0312(15) -0.0083(14) 0.0123(13) -0.0190(15)
C43 0.0302(13) 0.0451(15) 0.0399(15) 0.0040(12) 0.0153(11) -0.0070(11)
C44 0.0208(11) 0.0278(12) 0.0386(14) 0.0033(10) 0.0023(10) -0.0021(9)
C45 0.0217(11) 0.0241(11) 0.0285(12) -0.0005(9) 0.0009(9) 0.0033(9)
C46 0.071(2) 0.056(2) 0.0496(19) -0.0063(16) 0.0056(17) 0.0002(17)
C47 0.057(2) 0.150(5) 0.068(3) -0.017(3) -0.003(2) -0.005(3)
C48 0.093(3) 0.088(3) 0.045(2) 0.002(2) 0.003(2) -0.010(2)
C49 0.072(2) 0.081(3) 0.0422(19) 0.0055(18) 0.0101(17) 0.016(2)
C50 0.091(3) 0.048(2) 0.077(3) -0.0053(19) 0.038(2) -0.0048(19)
C51 0.076(3) 0.075(3) 0.077(3) -0.0009(10) 0.0072(10) 0.0016(10)
C51A 0.040(3) 0.040(3) 0.040(3) -0.0007(10) 0.0034(10) 0.0016(10)
C52 0.0563(18) 0.0603(18) 0.0589(18) 0.0015(10) 0.0075(10) -0.0006(10)
C52A 0.104(6) 0.104(6) 0.104(6) -0.0004(10) 0.0101(12) 0.0001(10)
C53 0.086(4) 0.052(3) 0.055(3) -0.001(2) 0.029(3) -0.012(3)
C53A 0.094(5) 0.095(5) 0.095(5) -0.0010(10) 0.0093(11) -0.0004(10)
B1 0.0194(11) 0.0209(12) 0.0272(13) -0.0001(10) 0.0000(10) 0.0001(9)

loop_
_atom_type_symbol
_atom_type_description
_atom_type_scat_dispersion_real
_atom_type_scat_dispersion_imag
_atom_type_scat_source
C C 0.0181 0.0091 'International Tables Vol C Tables 4.2.6.8 and 6.1.1.4'
H H 0.0000 0.0000 'International Tables Vol C Tables 4.2.6.8 and 6.1.1.4'
B B 0.0090 0.0039 'International Tables Vol C Tables 4.2.6.8 and 6.1.1.4'
Cl Cl 0.3639 0.7018 'International Tables Vol C Tables 4.2.6.8 and 6.1.1.4'
F F 0.0727 0.0534 'International Tables Vol C Tables 4.2.6.8 and 6.1.1.4'
N N 0.0311 0.0180 'International Tables Vol C Tables 4.2.6.8 and 6.1.1.4'
Na Na 0.1353 0.1239 'International Tables Vol C Tables 4.2.6.8 and 6.1.1.4'
O O 0.0492 0.0322 'International Tables Vol C Tables 4.2.6.8 and 6.1.1.4'

loop_
_exptl_crystal_face_index_h
_exptl_crystal_face_index_k
_exptl_crystal_face_index_l
_exptl_crystal_face_perp_dist
-1 -11 -9 0.0231
-7 1 0 0.0442
0 7 -13 0.0241
0 -1 2 0.0120
2 -1 1 0.0270
6 2 -7 0.0381
1 10 10 0.0175

loop_
_geom_angle_atom_site_label_1
_geom_angle_atom_site_label_2
_geom_angle_atom_site_label_3
_geom_angle
_geom_angle_site_symmetry_1
_geom_angle_site_symmetry_3
_geom_angle_publ_flag
O1 Na1 O2 85.51(9) . . ?
O1 Na1 F8 87.31(8) . 2_656 ?
O2 Na1 F8 99.96(8) . 2_656 ?
O1 Na1 C1 123.72(9) . . ?
O2 Na1 C1 149.11(9) . . ?
F8 Na1 C1 91.92(7) 2_656 . ?
C36 F7 Na1 113.28(14) . 2_646 ?
C37 F8 Na1 121.16(14) . 2_646 ?
C49 O1 C46 109.7(3) . . ?
C49 O1 Na1 120.7(2) . . ?
C46 O1 Na1 129.6(2) . . ?
C50 O2 C53 106.0(3) . . ?
C50 O2 C53A 97.4(7) . . ?
C50 O2 Na1 120.2(2) . . ?
C53 O2 Na1 128.4(3) . . ?
C53A O2 Na1 134.0(7) . . ?
C1 N1 C2 113.41(18) . . ?
C1 N1 C4 114.80(18) . . ?
C2 N1 C4 131.72(18) . . ?
C1 N2 C3 111.17(18) . . ?
C1 N2 C16 123.82(18) . . ?
C3 N2 C16 124.85(18) . . ?
N2 C1 N1 103.34(18) . . ?
N2 C1 Na1 138.22(15) . . ?
N1 C1 Na1 118.02(15) . . ?
C3 C2 N1 102.57(18) . . ?
C3 C2 B1 122.1(2) . . ?
N1 C2 B1 135.31(19) . . ?
C2 C3 N2 109.47(19) . . ?
C5 C4 C9 122.1(2) . . ?
C5 C4 N1 118.93(19) . . ?
C9 C4 N1 118.37(19) . . ?
C6 C5 C4 117.6(2) . . ?
C6 C5 C10 121.3(2) . . ?
C4 C5 C10 121.0(2) . . ?
C7 C6 C5 121.2(2) . . ?
C8 C7 C6 119.9(2) . . ?
C7 C8 C9 121.8(2) . . ?
C8 C9 C4 117.4(2) . . ?
C8 C9 C13 119.7(2) . . ?
C4 C9 C13 122.8(2) . . ?
C5 C10 C12 110.4(2) . . ?
C5 C10 C11 112.7(2) . . ?
C12 C10 C11 110.5(2) . . ?
C9 C13 C15 112.3(2) . . ?
C9 C13 C14 111.2(2) . . ?
C15 C13 C14 109.4(2) . . ?
C21 C16 C17 122.5(2) . . ?
C21 C16 N2 118.8(2) . . ?
C17 C16 N2 118.7(2) . . ?
C18 C17 C16 117.3(2) . . ?
C18 C17 C22 120.8(2) . . ?
C16 C17 C22 121.8(2) . . ?
C19 C18 C17 121.3(2) . . ?
C20 C19 C18 120.2(2) . . ?
C19 C20 C21 121.0(2) . . ?
C20 C21 C16 117.7(2) . . ?
C20 C21 C25 120.4(2) . . ?
C16 C21 C25 121.8(2) . . ?
C23 C22 C17 111.0(2) . . ?
C23 C22 C24 109.4(2) . . ?
C17 C22 C24 112.9(2) . . ?
C27 C25 C21 113.0(2) . . ?
C27 C25 C26 109.9(2) . . ?
C21 C25 C26 109.7(2) . . ?
C29 C28 C33 112.3(2) . . ?
C29 C28 B1 119.12(19) . . ?
C33 C28 B1 127.8(2) . . ?
F1 C29 C30 115.0(2) . . ?
F1 C29 C28 119.5(2) . . ?
C30 C29 C28 125.4(2) . . ?
F2 C30 C29 121.2(2) . . ?
F2 C30 C31 119.4(2) . . ?
C29 C30 C31 119.3(2) . . ?
F3 C31 C32 121.2(2) . . ?
F3 C31 C30 120.3(2) . . ?
C32 C31 C30 118.5(2) . . ?
F4 C32 C31 119.1(2) . . ?
F4 C32 C33 120.9(2) . . ?
C31 C32 C33 120.0(2) . . ?
F5 C33 C32 114.54(19) . . ?
F5 C33 C28 120.9(2) . . ?
C32 C33 C28 124.5(2) . . ?
C35 C34 C39 113.2(2) . . ?
C35 C34 B1 119.63(19) . . ?
C39 C34 B1 127.1(2) . . ?
F6 C35 C36 115.5(2) . . ?
F6 C35 C34 119.6(2) . . ?
C36 C35 C34 124.8(2) . . ?
F7 C36 C37 119.1(2) . . ?
F7 C36 C35 121.5(2) . . ?
C37 C36 C35 119.3(2) . . ?
F8 C37 C38 121.1(2) . . ?
F8 C37 C36 119.7(2) . . ?
C38 C37 C36 119.2(2) . . ?
F9 C38 C37 119.8(2) . . ?
F9 C38 C39 120.3(2) . . ?
C37 C38 C39 119.8(2) . . ?
F10 C39 C34 121.4(2) . . ?
F10 C39 C38 115.0(2) . . ?
C34 C39 C38 123.6(2) . . ?
C41 C40 C45 112.2(2) . . ?
C41 C40 B1 127.5(2) . . ?
C45 C40 B1 120.1(2) . . ?
F11 C41 C40 121.9(2) . . ?
F11 C41 C42 113.3(2) . . ?
C40 C41 C42 124.8(2) . . ?
F12 C42 C43 119.5(2) . . ?
F12 C42 C41 120.6(3) . . ?
C43 C42 C41 119.9(3) . . ?
F13 C43 C44 121.1(2) . . ?
F13 C43 C42 120.7(3) . . ?
C44 C43 C42 118.2(2) . . ?
F14 C44 C43 119.5(2) . . ?
F14 C44 C45 120.4(2) . . ?
C43 C44 C45 120.1(2) . . ?
F15 C45 C44 115.4(2) . . ?
F15 C45 C40 119.8(2) . . ?
C44 C45 C40 124.8(2) . . ?
O1 C46 C47 105.5(3) . . ?
C48 C47 C46 104.8(4) . . ?
C47 C48 C49 103.9(3) . . ?
O1 C49 C48 106.1(3) . . ?
O2 C50 C51A 114.7(6) . . ?
O2 C50 C51 100.8(4) . . ?
C52 C51 C50 106.5(6) . . ?
C50 C51A C52A 100.2(9) . . ?
C51 C52 C53 106.3(5) . . ?
C53A C52A C51A 103.0(14) . . ?
O2 C53 C52 103.4(4) . . ?
C52A C53A O2 114.6(14) . . ?
C2 B1 C34 113.16(18) . . ?
C2 B1 C28 115.80(19) . . ?
C34 B1 C28 102.36(17) . . ?
C2 B1 C40 103.18(17) . . ?
C34 B1 C40 109.74(18) . . ?
C28 B1 C40 112.80(18) . . ?

loop_
_geom_bond_atom_site_label_1
_geom_bond_atom_site_label_2
_geom_bond_distance
_geom_bond_site_symmetry_2
_geom_bond_publ_flag
Na1 O1 2.334(3) . ?
Na1 O2 2.354(2) . ?
Na1 F8 2.5095(19) 2_656 ?
Na1 C1 2.526(2) . ?
F1 C29 1.353(3) . ?
F2 C30 1.345(3) . ?
F3 C31 1.344(3) . ?
F4 C32 1.346(3) . ?
F5 C33 1.352(3) . ?
F6 C35 1.353(3) . ?
F7 C36 1.350(3) . ?
F8 C37 1.354(3) . ?
F9 C38 1.347(3) . ?
F10 C39 1.344(3) . ?
F11 C41 1.353(3) . ?
F12 C42 1.345(3) . ?
F13 C43 1.342(3) . ?
F14 C44 1.351(3) . ?
F15 C45 1.346(3) . ?
O1 C49 1.436(4) . ?
O1 C46 1.440(4) . ?
O2 C50 1.406(4) . ?
O2 C53 1.459(6) . ?
O2 C53A 1.526(16) . ?
N1 C1 1.366(3) . ?
N1 C2 1.418(3) . ?
N1 C4 1.443(3) . ?
N2 C1 1.351(3) . ?
N2 C3 1.386(3) . ?
N2 C16 1.438(3) . ?
C2 C3 1.359(3) . ?
C2 B1 1.651(3) . ?
C4 C5 1.404(3) . ?
C4 C9 1.409(3) . ?
C5 C6 1.394(3) . ?
C5 C10 1.520(3) . ?
C6 C7 1.384(4) . ?
C7 C8 1.380(4) . ?
C8 C9 1.385(3) . ?
C9 C13 1.523(3) . ?
C10 C12 1.520(3) . ?
C10 C11 1.521(3) . ?
C13 C15 1.531(4) . ?
C13 C14 1.535(3) . ?
C16 C21 1.397(3) . ?
C16 C17 1.401(3) . ?
C17 C18 1.391(3) . ?
C17 C22 1.527(3) . ?
C18 C19 1.381(4) . ?
C19 C20 1.380(4) . ?
C20 C21 1.391(3) . ?
C21 C25 1.524(4) . ?
C22 C23 1.520(4) . ?
C22 C24 1.528(4) . ?
C25 C27 1.521(4) . ?
C25 C26 1.534(4) . ?
C28 C29 1.390(3) . ?
C28 C33 1.394(3) . ?
C28 B1 1.667(3) . ?
C29 C30 1.376(3) . ?
C30 C31 1.380(3) . ?
C31 C32 1.372(4) . ?
C32 C33 1.381(3) . ?
C34 C35 1.389(3) . ?
C34 C39 1.389(3) . ?
C34 B1 1.666(3) . ?
C35 C36 1.375(3) . ?
C36 C37 1.371(3) . ?
C37 C38 1.365(4) . ?
C38 C39 1.392(3) . ?
C40 C41 1.380(4) . ?
C40 C45 1.396(3) . ?
C40 B1 1.672(3) . ?
C41 C42 1.390(4) . ?
C42 C43 1.370(4) . ?
C43 C44 1.365(4) . ?
C44 C45 1.380(3) . ?
C46 C47 1.520(6) . ?
C47 C48 1.464(6) . ?
C48 C49 1.503(6) . ?
C50 C51A 1.446(11) . ?
C50 C51 1.590(9) . ?
C51 C52 1.415(10) . ?
C51A C52A 1.53(2) . ?
C52 C53 1.497(8) . ?
C52A C53A 1.38(2) . ?

loop_
_geom_torsion_atom_site_label_1
_geom_torsion_atom_site_label_2
_geom_torsion_atom_site_label_3
_geom_torsion_atom_site_label_4
_geom_torsion
_geom_torsion_site_symmetry_1
_geom_torsion_site_symmetry_2
_geom_torsion_site_symmetry_3
_geom_torsion_site_symmetry_4
_geom_torsion_publ_flag
C3 N2 C1 N1 -1.8(2) . . . . ?
C16 N2 C1 N1 -177.33(18) . . . . ?
C3 N2 C1 Na1 170.11(18) . . . . ?
C16 N2 C1 Na1 -5.4(3) . . . . ?
C2 N1 C1 N2 1.2(2) . . . . ?
C4 N1 C1 N2 178.36(17) . . . . ?
C2 N1 C1 Na1 -172.69(13) . . . . ?
C4 N1 C1 Na1 4.4(2) . . . . ?
C1 N1 C2 C3 -0.2(2) . . . . ?
C4 N1 C2 C3 -176.7(2) . . . . ?
C1 N1 C2 B1 -178.8(2) . . . . ?
C4 N1 C2 B1 4.7(4) . . . . ?
N1 C2 C3 N2 -1.0(2) . . . . ?
B1 C2 C3 N2 177.92(18) . . . . ?
C1 N2 C3 C2 1.9(3) . . . . ?
C16 N2 C3 C2 177.31(19) . . . . ?
C1 N1 C4 C5 -99.4(2) . . . . ?
C2 N1 C4 C5 77.1(3) . . . . ?
C1 N1 C4 C9 72.1(3) . . . . ?
C2 N1 C4 C9 -111.4(3) . . . . ?
C9 C4 C5 C6 0.9(3) . . . . ?
N1 C4 C5 C6 172.0(2) . . . . ?
C9 C4 C5 C10 -175.3(2) . . . . ?
N1 C4 C5 C10 -4.2(3) . . . . ?
C4 C5 C6 C7 -1.9(4) . . . . ?
C10 C5 C6 C7 174.3(2) . . . . ?
C5 C6 C7 C8 1.6(4) . . . . ?
C6 C7 C8 C9 -0.2(4) . . . . ?
C7 C8 C9 C4 -0.9(4) . . . . ?
C7 C8 C9 C13 178.4(2) . . . . ?
C5 C4 C9 C8 0.5(3) . . . . ?
N1 C4 C9 C8 -170.7(2) . . . . ?
C5 C4 C9 C13 -178.7(2) . . . . ?
N1 C4 C9 C13 10.1(3) . . . . ?
C6 C5 C10 C12 -85.9(3) . . . . ?
C4 C5 C10 C12 90.2(3) . . . . ?
C6 C5 C10 C11 38.2(3) . . . . ?
C4 C5 C10 C11 -145.7(2) . . . . ?
C8 C9 C13 C15 61.6(3) . . . . ?
C4 C9 C13 C15 -119.1(3) . . . . ?
C8 C9 C13 C14 -61.4(3) . . . . ?
C4 C9 C13 C14 117.8(3) . . . . ?
C1 N2 C16 C21 86.8(3) . . . . ?
C3 N2 C16 C21 -88.1(3) . . . . ?
C1 N2 C16 C17 -93.3(3) . . . . ?
C3 N2 C16 C17 91.8(3) . . . . ?
C21 C16 C17 C18 1.6(4) . . . . ?
N2 C16 C17 C18 -178.3(2) . . . . ?
C21 C16 C17 C22 179.2(2) . . . . ?
N2 C16 C17 C22 -0.7(3) . . . . ?
C16 C17 C18 C19 -1.2(4) . . . . ?
C22 C17 C18 C19 -178.9(2) . . . . ?
C17 C18 C19 C20 -0.4(4) . . . . ?
C18 C19 C20 C21 1.8(4) . . . . ?
C19 C20 C21 C16 -1.4(4) . . . . ?
C19 C20 C21 C25 175.7(2) . . . . ?
C17 C16 C21 C20 -0.3(4) . . . . ?
N2 C16 C21 C20 179.6(2) . . . . ?
C17 C16 C21 C25 -177.4(2) . . . . ?
N2 C16 C21 C25 2.5(3) . . . . ?
C18 C17 C22 C23 92.0(3) . . . . ?
C16 C17 C22 C23 -85.6(3) . . . . ?
C18 C17 C22 C24 -31.3(3) . . . . ?
C16 C17 C22 C24 151.1(2) . . . . ?
C20 C21 C25 C27 47.7(3) . . . . ?
C16 C21 C25 C27 -135.3(3) . . . . ?
C20 C21 C25 C26 -75.3(3) . . . . ?
C16 C21 C25 C26 101.7(3) . . . . ?
C33 C28 C29 F1 -176.25(19) . . . . ?
B1 C28 C29 F1 -5.8(3) . . . . ?
C33 C28 C29 C30 0.2(3) . . . . ?
B1 C28 C29 C30 170.7(2) . . . . ?
F1 C29 C30 F2 -2.8(3) . . . . ?
C28 C29 C30 F2 -179.4(2) . . . . ?
F1 C29 C30 C31 175.5(2) . . . . ?
C28 C29 C30 C31 -1.1(4) . . . . ?
F2 C30 C31 F3 0.0(3) . . . . ?
C29 C30 C31 F3 -178.3(2) . . . . ?
F2 C30 C31 C32 180.0(2) . . . . ?
C29 C30 C31 C32 1.6(3) . . . . ?
F3 C31 C32 F4 -1.8(3) . . . . ?
C30 C31 C32 F4 178.3(2) . . . . ?
F3 C31 C32 C33 178.6(2) . . . . ?
C30 C31 C32 C33 -1.4(3) . . . . ?
F4 C32 C33 F5 2.9(3) . . . . ?
C31 C32 C33 F5 -177.5(2) . . . . ?
F4 C32 C33 C28 -179.2(2) . . . . ?
C31 C32 C33 C28 0.5(4) . . . . ?
C29 C28 C33 F5 177.94(19) . . . . ?
B1 C28 C33 F5 8.5(3) . . . . ?
C29 C28 C33 C32 0.1(3) . . . . ?
B1 C28 C33 C32 -169.3(2) . . . . ?
C39 C34 C35 F6 177.8(2) . . . . ?
B1 C34 C35 F6 -2.9(3) . . . . ?
C39 C34 C35 C36 1.0(3) . . . . ?
B1 C34 C35 C36 -179.6(2) . . . . ?
Na1 F7 C36 C37 17.5(3) 2_646 . . . ?
Na1 F7 C36 C35 -159.83(19) 2_646 . . . ?
F6 C35 C36 F7 0.7(3) . . . . ?
C34 C35 C36 F7 177.6(2) . . . . ?
F6 C35 C36 C37 -176.6(2) . . . . ?
C34 C35 C36 C37 0.3(4) . . . . ?
Na1 F8 C37 C38 159.40(19) 2_646 . . . ?
Na1 F8 C37 C36 -18.4(3) 2_646 . . . ?
F7 C36 C37 F8 -1.4(3) . . . . ?
C35 C36 C37 F8 176.0(2) . . . . ?
F7 C36 C37 C38 -179.2(2) . . . . ?
C35 C36 C37 C38 -1.8(4) . . . . ?
F8 C37 C38 F9 3.6(4) . . . . ?
C36 C37 C38 F9 -178.6(2) . . . . ?
F8 C37 C38 C39 -175.8(2) . . . . ?
C36 C37 C38 C39 2.0(4) . . . . ?
C35 C34 C39 F10 -180.0(2) . . . . ?
B1 C34 C39 F10 0.8(4) . . . . ?
C35 C34 C39 C38 -0.9(3) . . . . ?
B1 C34 C39 C38 179.9(2) . . . . ?
F9 C38 C39 F10 -0.8(3) . . . . ?
C37 C38 C39 F10 178.6(2) . . . . ?
F9 C38 C39 C34 -180.0(2) . . . . ?
C37 C38 C39 C34 -0.6(4) . . . . ?
C45 C40 C41 F11 -178.8(3) . . . . ?
B1 C40 C41 F11 -4.2(4) . . . . ?
C45 C40 C41 C42 -0.1(4) . . . . ?
B1 C40 C41 C42 174.4(3) . . . . ?
F11 C41 C42 F12 -2.4(5) . . . . ?
C40 C41 C42 F12 178.9(3) . . . . ?
F11 C41 C42 C43 178.2(3) . . . . ?
C40 C41 C42 C43 -0.5(5) . . . . ?
F12 C42 C43 F13 1.6(5) . . . . ?
C41 C42 C43 F13 -179.0(3) . . . . ?
F12 C42 C43 C44 -178.3(3) . . . . ?
C41 C42 C43 C44 1.1(5) . . . . ?
F13 C43 C44 F14 -1.0(4) . . . . ?
C42 C43 C44 F14 179.0(3) . . . . ?
F13 C43 C44 C45 179.0(2) . . . . ?
C42 C43 C44 C45 -1.1(4) . . . . ?
F14 C44 C45 F15 0.3(3) . . . . ?
C43 C44 C45 F15 -179.7(2) . . . . ?
F14 C44 C45 C40 -179.6(2) . . . . ?
C43 C44 C45 C40 0.5(4) . . . . ?
C41 C40 C45 F15 -179.7(2) . . . . ?
B1 C40 C45 F15 5.3(3) . . . . ?
C41 C40 C45 C44 0.1(3) . . . . ?
B1 C40 C45 C44 -174.9(2) . . . . ?
C49 O1 C46 C47 5.6(4) . . . . ?
Na1 O1 C46 C47 -177.8(3) . . . . ?
O1 C46 C47 C48 -23.5(5) . . . . ?
C46 C47 C48 C49 31.4(5) . . . . ?
C46 O1 C49 C48 14.0(4) . . . . ?
Na1 O1 C49 C48 -163.0(3) . . . . ?
C47 C48 C49 O1 -28.5(5) . . . . ?
C53A O2 C50 C51A 21.0(9) . . . . ?
Na1 O2 C50 C51A 173.4(5) . . . . ?
C53 O2 C50 C51 -39.0(5) . . . . ?
Na1 O2 C50 C51 164.9(4) . . . . ?
O2 C50 C51 C52 23.1(7) . . . . ?
O2 C50 C51A C52A -32.5(11) . . . . ?
C50 C51 C52 C53 1.3(8) . . . . ?
C50 C51A C52A C53A 28.5(15) . . . . ?
C50 O2 C53 C52 41.4(5) . . . . ?
Na1 O2 C53 C52 -165.1(3) . . . . ?
C51 C52 C53 O2 -24.6(7) . . . . ?
C51A C52A C53A O2 -18.7(19) . . . . ?
C50 O2 C53A C52A 0.1(16) . . . . ?
Na1 O2 C53A C52A -146.0(11) . . . . ?
C3 C2 B1 C34 -87.7(3) . . . . ?
N1 C2 B1 C34 90.8(3) . . . . ?
C3 C2 B1 C28 154.6(2) . . . . ?
N1 C2 B1 C28 -27.0(3) . . . . ?
C3 C2 B1 C40 30.8(3) . . . . ?
N1 C2 B1 C40 -150.7(2) . . . . ?
C35 C34 B1 C2 -178.3(2) . . . . ?
C39 C34 B1 C2 0.9(3) . . . . ?
C35 C34 B1 C28 -53.0(3) . . . . ?
C39 C34 B1 C28 126.2(2) . . . . ?
C35 C34 B1 C40 67.0(3) . . . . ?
C39 C34 B1 C40 -113.7(2) . . . . ?
C29 C28 B1 C2 71.9(3) . . . . ?
C33 C28 B1 C2 -119.3(2) . . . . ?
C29 C28 B1 C34 -51.7(2) . . . . ?
C33 C28 B1 C34 117.2(2) . . . . ?
C29 C28 B1 C40 -169.54(19) . . . . ?
C33 C28 B1 C40 -0.7(3) . . . . ?
C41 C40 B1 C2 -116.3(3) . . . . ?
C45 C40 B1 C2 57.9(3) . . . . ?
C41 C40 B1 C34 4.6(3) . . . . ?
C45 C40 B1 C34 178.7(2) . . . . ?
C41 C40 B1 C28 118.0(3) . . . . ?
C45 C40 B1 C28 -67.8(3) . . . . ?

loop_
_exptl_oxdiff_crystal_face_indexfrac_h
_exptl_oxdiff_crystal_face_indexfrac_k
_exptl_oxdiff_crystal_face_indexfrac_l
_exptl_oxdiff_crystal_face_x
_exptl_oxdiff_crystal_face_y
_exptl_oxdiff_crystal_face_z
-0.6200 -10.8416 -9.2078 0.9875 -0.0253 -0.1556
-6.7151 1.2649 0.3621 -0.0232 -0.9064 -0.4217
-0.0902 6.9146 -13.0830 0.0082 0.3075 -0.9515
0.0000 -1.0000 2.0000 -0.0047 -0.0483 0.1427
2.0000 -1.0000 1.0000 0.0086 0.2425 0.2070
6.2608 2.1182 -6.5946 0.0257 0.9979 -0.0590
0.7309 10.3711 9.7583 -0.9778 0.0251 0.2082

loop_
_smtbx_masks_void_nr
_smtbx_masks_void_average_x
_smtbx_masks_void_average_y
_smtbx_masks_void_average_z
_smtbx_masks_void_volume
_smtbx_masks_void_count_electrons
_smtbx_masks_void_content
1 0.500 0.000 0.000 162.5 56.6 '1 C6H5Cl'
2 0.500 0.500 0.500 162.5 56.6 '1 C6H5Cl'
